data_4501533
loop_
_publ_author_name
'Xia, Jun'
'Zhang, Zhen-jie'
'Shi, Wei'
'Wei, Jun-fu'
'Cheng, Peng'

_publ_section_title
;
 Copper(I) Cyanide Coordination Polymers Constructed from
 Bis(Pyrazole-1-yl)alkane Ligands: Observation of the Odd&#x2212;Even
 Dependence in the Structures
;
_journal_issue 5
_journal_name_full 'Crystal Growth &amp; Design'
_journal_page_first 2323
_journal_paper_doi 10.1021/cg100069g
_journal_volume 10
_journal_year 2010
_chemical_formula_sum 'C11 H14 Cu N5'
_chemical_formula_weight 279.81
_chemical_name_systematic
; 
 ? 
;
_space_group_IT_number 2
_symmetry_cell_setting triclinic
_symmetry_space_group_name_Hall '-P 1'
_symmetry_space_group_name_H-M 'P -1'
_atom_sites_solution_hydrogens geom
_atom_sites_solution_primary direct
_atom_sites_solution_secondary difmap
_audit_creation_method SHELXL-97
_cell_angle_alpha 85.22(3)
_cell_angle_beta 86.68(3)
_cell_angle_gamma 77.72(3)
_cell_formula_units_Z 2
_cell_length_a 8.1924(16)
_cell_length_b 8.3120(17)
_cell_length_c 8.9434(18)
_cell_measurement_reflns_used 2715
_cell_measurement_temperature 293(2)
_cell_measurement_theta_max 27.48
_cell_measurement_theta_min 3.18
_cell_volume 592.5(2)
_computing_cell_refinement 'CrystalClear (Rigaku/MSC Inc., 2005)'
_computing_data_collection 'CrystalClear (Rigaku/MSC Inc., 2005)'
_computing_data_reduction 'CrystalClear (Rigaku/MSC Inc., 2005)'
_computing_molecular_graphics 'Bruker SHELXTL'
_computing_publication_material 'Bruker SHELXTL'
_computing_structure_refinement 'SHELXL-97 (Sheldrick, 1997)'
_computing_structure_solution 'SHELXS-97 (Sheldrick, 1990)'
_diffrn_ambient_temperature 293(2)
_diffrn_measured_fraction_theta_full 0.996
_diffrn_measured_fraction_theta_max 0.996
_diffrn_measurement_device_type SCX-MINI
_diffrn_measurement_method '\w scans'
_diffrn_radiation_monochromator graphite
_diffrn_radiation_source 'fine-focus sealed tube'
_diffrn_radiation_type MoK\a
_diffrn_radiation_wavelength 0.71073
_diffrn_reflns_av_R_equivalents 0.0339
_diffrn_reflns_av_sigmaI/netI 0.0397
_diffrn_reflns_limit_h_max 10
_diffrn_reflns_limit_h_min -10
_diffrn_reflns_limit_k_max 10
_diffrn_reflns_limit_k_min -10
_diffrn_reflns_limit_l_max 11
_diffrn_reflns_limit_l_min -11
_diffrn_reflns_number 6021
_diffrn_reflns_theta_full 27.48
_diffrn_reflns_theta_max 27.48
_diffrn_reflns_theta_min 3.18
_exptl_absorpt_coefficient_mu 1.827
_exptl_absorpt_correction_T_max 1
_exptl_absorpt_correction_T_min 0.6
_exptl_absorpt_correction_type multi-scan
_exptl_absorpt_process_details SADABS
_exptl_crystal_colour colorless
_exptl_crystal_density_diffrn 1.568
_exptl_crystal_density_meas ?
_exptl_crystal_density_method 'not measured'
_exptl_crystal_description block
_exptl_crystal_F_000 288
_exptl_crystal_size_max 0.2000
_exptl_crystal_size_mid 0.2000
_exptl_crystal_size_min 0.2000
_refine_diff_density_max 0.532
_refine_diff_density_min -1.081
_refine_diff_density_rms 0.254
_refine_ls_extinction_method none
_refine_ls_goodness_of_fit_ref 1.026
_refine_ls_hydrogen_treatment constr
_refine_ls_matrix_type full
_refine_ls_number_parameters 154
_refine_ls_number_reflns 2715
_refine_ls_number_restraints 0
_refine_ls_restrained_S_all 1.026
_refine_ls_R_factor_all 0.0481
_refine_ls_R_factor_gt 0.0440
_refine_ls_shift/su_max 0.019
_refine_ls_shift/su_mean 0.003
_refine_ls_structure_factor_coef Fsqd
_refine_ls_weighting_details 'calc w=1/[\s^2^(Fo^2^)+(0.0925P)^2^+0.0755P] where P=(Fo^2^+2Fc^2^)/3'
_refine_ls_weighting_scheme calc
_refine_ls_wR_factor_gt 0.1226
_refine_ls_wR_factor_ref 0.1263
_reflns_number_gt 2513
_reflns_number_total 2715
_reflns_threshold_expression >2sigma(I)
_cod_data_source_file cg100069g_si_001.cif
_cod_data_source_block 4
_cod_depositor_comments
;
The following automatic conversions were performed:

'_symmetry_cell_setting' value 'Triclinic' changed to 'triclinic'
according to /home/saulius/struct/CIF-dictionaries/cif_core.dic
dictionary named 'cif_core.dic' version 2.4.2 from
2011-04-26.

'_exptl_absorpt_correction_type' value 'MULTI-SCAN'
changed to 'multi-scan' according to
/home/saulius/struct/CIF-dictionaries/cif_core.dic dictionary named
'cif_core.dic' version 2.4.2 from 2011-04-26.

Automatic conversion script
Id: cif_fix_values 1715 2011-07-08 13:25:40Z adriana 

The following automatic conversions were performed:

'_exptl_crystal_density_meas' value 'none' was changed to '?' - the
value is perceived as not measured.

Automatic conversion script
Id: cif_fix_values 3008 2015-01-20 13:52:24Z robertas 
;
_cod_original_sg_symbol_H-M P-1
_cod_database_code 4501533

loop_
_symmetry_equiv_pos_as_xyz
'x, y, z'
'-x, -y, -z'

loop_
_atom_site_label
_atom_site_type_symbol
_atom_site_fract_x
_atom_site_fract_y
_atom_site_fract_z
_atom_site_U_iso_or_equiv
_atom_site_adp_type
_atom_site_occupancy
_atom_site_symmetry_multiplicity
_atom_site_calc_flag
_atom_site_refinement_flags
Cu1 Cu 0.12102(3) 0.39967(4) 0.25133(3) 0.02958(15) Uani 1 1 d .
N11 N 0.0301(3) 0.4800(3) 0.4435(2) 0.0272(4) Uani 0.50 1 d P
N12 N 0.0273(3) 0.4741(3) 0.0578(3) 0.0293(5) Uani 0.50 1 d P
C11 C 0.0301(3) 0.4800(3) 0.4435(2) 0.0272(4) Uani 0.50 1 d P
C12 C 0.0273(3) 0.4741(3) 0.0578(3) 0.0293(5) Uani 0.50 1 d P
N1 N 0.1449(3) 0.1344(3) 0.2779(2) 0.0293(4) Uani 1 1 d .
N2 N 0.1898(3) 0.0292(3) 0.3995(3) 0.0326(5) Uani 1 1 d .
C1 C 0.0933(4) 0.0444(4) 0.1815(3) 0.0376(6) Uani 1 1 d .
H1 H 0.0552 0.0845 0.0868 0.045 Uiso 1 1 calc R
C3 C 0.1649(4) -0.1212(4) 0.3789(4) 0.0466(8) Uani 1 1 d .
H3 H 0.1859 -0.2127 0.4477 0.056 Uiso 1 1 calc R
C2 C 0.1038(4) -0.1174(4) 0.2404(4) 0.0500(9) Uani 1 1 d .
H2 H 0.0752 -0.2038 0.1951 0.060 Uiso 1 1 calc R
C5 C 0.4437(3) 0.0844(3) 0.5058(3) 0.0330(6) Uani 1 1 d .
H5A H 0.4779 0.1355 0.5890 0.040 Uiso 1 1 calc R
H5B H 0.4598 0.1523 0.4149 0.040 Uiso 1 1 calc R
C4 C 0.2594(3) 0.0831(4) 0.5284(3) 0.0379(6) Uani 1 1 d .
H4A H 0.2433 0.0102 0.6160 0.045 Uiso 1 1 calc R
H4B H 0.1987 0.1934 0.5480 0.045 Uiso 1 1 calc R
N3 N 0.3810(2) 0.4091(2) 0.2279(2) 0.0238(4) Uani 1 1 d .
N4 N 0.5003(3) 0.3355(3) 0.1315(2) 0.0279(4) Uani 1 1 d .
C6 C 0.4597(3) 0.4849(3) 0.3171(3) 0.0309(5) Uani 1 1 d .
H6 H 0.4079 0.5467 0.3952 0.037 Uiso 1 1 calc R
C8 C 0.6507(4) 0.3648(4) 0.1600(4) 0.0417(7) Uani 1 1 d .
H8 H 0.7509 0.3264 0.1076 0.050 Uiso 1 1 calc R
C7 C 0.6304(4) 0.4597(4) 0.2783(4) 0.0419(7) Uani 1 1 d .
H7 H 0.7118 0.4993 0.3236 0.050 Uiso 1 1 calc R
C9 C 0.4638(3) 0.2345(3) 0.0181(3) 0.0329(6) Uani 1 1 d .
H9A H 0.5205 0.2610 -0.0761 0.040 Uiso 1 1 calc R
H9B H 0.3446 0.2605 0.0028 0.040 Uiso 1 1 calc R
C10 C 0.5182(4) 0.0517(3) 0.0615(3) 0.0315(5) Uani 1 1 d .
H10A H 0.4594 0.0241 0.1543 0.038 Uiso 1 1 calc R
H10B H 0.6370 0.0255 0.0788 0.038 Uiso 1 1 calc R

loop_
_atom_site_aniso_label
_atom_site_aniso_U_11
_atom_site_aniso_U_22
_atom_site_aniso_U_33
_atom_site_aniso_U_23
_atom_site_aniso_U_13
_atom_site_aniso_U_12
Cu1 0.0279(2) 0.0338(2) 0.0259(2) -0.00420(13) -0.00132(13) -0.00297(14)
N11 0.0273(11) 0.0284(11) 0.0247(10) -0.0035(8) -0.0017(8) -0.0025(8)
N12 0.0239(10) 0.0409(13) 0.0233(9) -0.0013(9) 0.0004(8) -0.0080(9)
C11 0.0273(11) 0.0284(11) 0.0247(10) -0.0035(8) -0.0017(8) -0.0025(8)
C12 0.0239(10) 0.0409(13) 0.0233(9) -0.0013(9) 0.0004(8) -0.0080(9)
N1 0.0328(11) 0.0270(10) 0.0271(10) -0.0012(8) 0.0000(8) -0.0043(8)
N2 0.0273(11) 0.0280(11) 0.0374(12) 0.0035(9) 0.0012(9) 0.0025(8)
C1 0.0346(14) 0.0362(14) 0.0441(15) -0.0111(12) -0.0006(12) -0.0093(11)
C3 0.0399(16) 0.0282(14) 0.068(2) 0.0053(13) 0.0063(15) -0.0038(12)
C2 0.0461(18) 0.0334(16) 0.074(2) -0.0139(16) 0.0074(17) -0.0145(14)
C5 0.0362(14) 0.0291(13) 0.0293(12) 0.0044(10) -0.0075(10) 0.0026(11)
C4 0.0357(14) 0.0412(15) 0.0285(13) 0.0033(11) 0.0003(11) 0.0077(11)
N3 0.0211(9) 0.0261(10) 0.0228(9) -0.0016(7) -0.0005(7) -0.0018(7)
N4 0.0234(10) 0.0287(10) 0.0299(11) -0.0022(8) 0.0048(8) -0.0029(8)
C6 0.0319(13) 0.0295(12) 0.0314(12) -0.0040(10) -0.0079(10) -0.0040(10)
C8 0.0232(13) 0.0449(16) 0.0551(18) 0.0002(14) 0.0062(12) -0.0068(11)
C7 0.0318(14) 0.0412(15) 0.0556(18) 0.0027(13) -0.0124(13) -0.0140(12)
C9 0.0394(14) 0.0333(13) 0.0220(11) -0.0054(10) 0.0030(10) 0.0019(11)
C10 0.0376(14) 0.0319(13) 0.0211(11) -0.0050(10) 0.0010(10) 0.0019(10)

loop_
_atom_type_symbol
_atom_type_description
_atom_type_scat_dispersion_real
_atom_type_scat_dispersion_imag
_atom_type_scat_source
C C 0.0033 0.0016 'International Tables Vol C Tables 4.2.6.8 and 6.1.1.4'
H H 0.0000 0.0000 'International Tables Vol C Tables 4.2.6.8 and 6.1.1.4'
N N 0.0061 0.0033 'International Tables Vol C Tables 4.2.6.8 and 6.1.1.4'
Cu Cu 0.3201 1.2651 'International Tables Vol C Tables 4.2.6.8 and 6.1.1.4'

loop_
_geom_angle_atom_site_label_1
_geom_angle_atom_site_label_2
_geom_angle_atom_site_label_3
_geom_angle
_geom_angle_site_symmetry_1
_geom_angle_site_symmetry_3
N12 Cu1 N11 125.87(10) . .
N12 Cu1 N3 106.58(9) . .
N11 Cu1 N3 109.35(9) . .
N12 Cu1 N1 107.22(10) . .
N11 Cu1 N1 105.50(9) . .
N3 Cu1 N1 99.10(9) . .
C11 N11 N11 0.0(2) 2_566 2_566
C11 N11 Cu1 175.5(3) 2_566 .
N11 N11 Cu1 175.5(3) 2_566 .
C12 N12 N12 0.0(4) 2_565 2_565
C12 N12 Cu1 176.8(3) 2_565 .
N12 N12 Cu1 176.8(3) 2_565 .
C1 N1 N2 105.1(2) . .
C1 N1 Cu1 125.1(2) . .
N2 N1 Cu1 129.09(17) . .
C3 N2 N1 110.7(3) . .
C3 N2 C4 128.2(3) . .
N1 N2 C4 121.1(2) . .
N1 C1 C2 111.3(3) . .
N1 C1 H1 124.4 . .
C2 C1 H1 124.4 . .
N2 C3 C2 108.3(3) . .
N2 C3 H3 125.8 . .
C2 C3 H3 125.8 . .
C3 C2 C1 104.6(3) . .
C3 C2 H2 127.7 . .
C1 C2 H2 127.7 . .
C4 C5 C5 114.6(3) . 2_656
C4 C5 H5A 108.6 . .
C5 C5 H5A 108.6 2_656 .
C4 C5 H5B 108.6 . .
C5 C5 H5B 108.6 2_656 .
H5A C5 H5B 107.6 . .
N2 C4 C5 113.1(2) . .
N2 C4 H4A 109.0 . .
C5 C4 H4A 109.0 . .
N2 C4 H4B 109.0 . .
C5 C4 H4B 109.0 . .
H4A C4 H4B 107.8 . .
C6 N3 N4 105.20(19) . .
C6 N3 Cu1 125.06(17) . .
N4 N3 Cu1 129.62(16) . .
N3 N4 C8 111.0(2) . .
N3 N4 C9 121.8(2) . .
C8 N4 C9 127.2(2) . .
N3 C6 C7 111.2(2) . .
N3 C6 H6 124.4 . .
C7 C6 H6 124.4 . .
N4 C8 C7 108.1(3) . .
N4 C8 H8 126.0 . .
C7 C8 H8 126.0 . .
C8 C7 C6 104.6(3) . .
C8 C7 H7 127.7 . .
C6 C7 H7 127.7 . .
N4 C9 C10 112.3(2) . .
N4 C9 H9A 109.1 . .
C10 C9 H9A 109.1 . .
N4 C9 H9B 109.1 . .
C10 C9 H9B 109.1 . .
H9A C9 H9B 107.9 . .
C9 C10 C10 111.2(3) . 2_655
C9 C10 H10A 109.4 . .
C10 C10 H10A 109.4 2_655 .
C9 C10 H10B 109.4 . .
C10 C10 H10B 109.4 2_655 .
H10A C10 H10B 108.0 . .

loop_
_geom_bond_atom_site_label_1
_geom_bond_atom_site_label_2
_geom_bond_distance
_geom_bond_site_symmetry_2
Cu1 N12 1.934(2) .
Cu1 N11 1.946(2) .
Cu1 N3 2.145(2) .
Cu1 N1 2.166(2) .
N11 C11 1.142(4) 2_566
N11 N11 1.142(4) 2_566
N12 C12 1.163(5) 2_565
N12 N12 1.163(5) 2_565
N1 C1 1.329(4) .
N1 N2 1.354(3) .
N2 C3 1.338(4) .
N2 C4 1.458(4) .
C1 C2 1.390(4) .
C1 H1 0.9300 .
C3 C2 1.358(5) .
C3 H3 0.9300 .
C2 H2 0.9300 .
C5 C4 1.514(4) .
C5 C5 1.514(5) 2_656
C5 H5A 0.9700 .
C5 H5B 0.9700 .
C4 H4A 0.9700 .
C4 H4B 0.9700 .
N3 C6 1.328(3) .
N3 N4 1.345(3) .
N4 C8 1.348(4) .
N4 C9 1.452(3) .
C6 C7 1.397(4) .
C6 H6 0.9300 .
C8 C7 1.354(5) .
C8 H8 0.9300 .
C7 H7 0.9300 .
C9 C10 1.514(4) .
C9 H9A 0.9700 .
C9 H9B 0.9700 .
C10 C10 1.530(5) 2_655
C10 H10A 0.9700 .
C10 H10B 0.9700 .

loop_
_geom_torsion_atom_site_label_1
_geom_torsion_atom_site_label_2
_geom_torsion_atom_site_label_3
_geom_torsion_atom_site_label_4
_geom_torsion
_geom_torsion_site_symmetry_1
_geom_torsion_site_symmetry_4
N12 Cu1 N11 C11 84(4) . 2_566
N3 Cu1 N11 C11 -147(4) . 2_566
N1 Cu1 N11 C11 -41(4) . 2_566
N12 Cu1 N11 N11 84(4) . 2_566
N3 Cu1 N11 N11 -147(4) . 2_566
N1 Cu1 N11 N11 -41(4) . 2_566
N11 Cu1 N12 C12 67(5) . 2_565
N3 Cu1 N12 C12 -63(5) . 2_565
N1 Cu1 N12 C12 -168(5) . 2_565
N11 Cu1 N12 N12 67(5) . 2_565
N3 Cu1 N12 N12 -63(5) . 2_565
N1 Cu1 N12 N12 -168(5) . 2_565
N12 Cu1 N1 C1 -4.0(3) . .
N11 Cu1 N1 C1 132.3(2) . .
N3 Cu1 N1 C1 -114.6(2) . .
N12 Cu1 N1 N2 -173.4(2) . .
N11 Cu1 N1 N2 -37.1(2) . .
N3 Cu1 N1 N2 76.0(2) . .
C1 N1 N2 C3 -0.6(3) . .
Cu1 N1 N2 C3 170.4(2) . .
C1 N1 N2 C4 177.8(2) . .
Cu1 N1 N2 C4 -11.2(3) . .
N2 N1 C1 C2 0.4(3) . .
Cu1 N1 C1 C2 -171.13(19) . .
N1 N2 C3 C2 0.6(3) . .
C4 N2 C3 C2 -177.6(3) . .
N2 C3 C2 C1 -0.4(4) . .
N1 C1 C2 C3 0.0(4) . .
C3 N2 C4 C5 97.4(3) . .
N1 N2 C4 C5 -80.7(3) . .
C5 C5 C4 N2 -66.2(4) 2_656 .
N12 Cu1 N3 C6 127.7(2) . .
N11 Cu1 N3 C6 -11.1(2) . .
N1 Cu1 N3 C6 -121.2(2) . .
N12 Cu1 N3 N4 -56.9(2) . .
N11 Cu1 N3 N4 164.29(19) . .
N1 Cu1 N3 N4 54.2(2) . .
C6 N3 N4 C8 0.0(3) . .
Cu1 N3 N4 C8 -176.10(19) . .
C6 N3 N4 C9 177.9(2) . .
Cu1 N3 N4 C9 1.8(3) . .
N4 N3 C6 C7 -0.1(3) . .
Cu1 N3 C6 C7 176.19(18) . .
N3 N4 C8 C7 0.1(3) . .
C9 N4 C8 C7 -177.6(2) . .
N4 C8 C7 C6 -0.2(3) . .
N3 C6 C7 C8 0.2(3) . .
N3 N4 C9 C10 -102.2(3) . .
C8 N4 C9 C10 75.4(3) . .
N4 C9 C10 C10 -178.7(3) . 2_655
